data_7109268
loop_
_publ_author_name
'Yanxia Zhao'
'Yanyan Liu'
'Yibo Lei'
'Biao Wu'
'Xiao-Juan Yang'

_publ_section_title
;
 Activation of alkynes by an alpha-diimine-stabilized Al-Al-bonded
 compound: insertion into the Al-Al bond or cycloaddition to AlN2C2 rings
;
_journal_name_full Chem.Commun.
_journal_page_first 4546
_journal_paper_doi 10.1039/c3cc41756e
_journal_volume 49
_journal_year 2013
_chemical_formula_sum 'C78 H106 Al2 N4 O2'
_chemical_formula_weight 1185.63
_chemical_name_systematic
;
?
;
_space_group_IT_number 14
_symmetry_cell_setting monoclinic
_symmetry_space_group_name_Hall '-P 2yn'
_symmetry_space_group_name_H-M 'P 1 21/n 1'
_atom_sites_solution_hydrogens geom
_atom_sites_solution_primary direct
_atom_sites_solution_secondary difmap
_audit_creation_method SHELXL-97
_cell_angle_alpha 90.00
_cell_angle_beta 104.312(5)
_cell_angle_gamma 90.00
_cell_formula_units_Z 2
_cell_length_a 11.941(5)
_cell_length_b 20.210(8)
_cell_length_c 14.884(6)
_cell_measurement_temperature 153(2)
_cell_volume 3480(2)
_computing_cell_refinement 'Bruker SMART'
_computing_data_collection 'Bruker SMART APEX II'
_computing_data_reduction 'Bruker SAINT'
_computing_molecular_graphics SHELXTL
_computing_publication_material SHELXTL
_computing_structure_refinement 'SHELXL-97 (Sheldrick, 2008)'
_computing_structure_solution 'SHELXS-97 (Sheldrick, 2008)'
_diffrn_ambient_temperature 153(2)
_diffrn_measured_fraction_theta_full 0.957
_diffrn_measured_fraction_theta_max 0.957
_diffrn_measurement_device_type 'Bruker APEX II area detector'
_diffrn_measurement_method '\w scan'
_diffrn_radiation_monochromator graphite
_diffrn_radiation_source 'fine-focus sealed tube'
_diffrn_radiation_type MoK\a
_diffrn_radiation_wavelength 0.71073
_diffrn_reflns_av_R_equivalents 0.0902
_diffrn_reflns_av_sigmaI/netI 0.1272
_diffrn_reflns_limit_h_max 14
_diffrn_reflns_limit_h_min -14
_diffrn_reflns_limit_k_max 22
_diffrn_reflns_limit_k_min -21
_diffrn_reflns_limit_l_max 17
_diffrn_reflns_limit_l_min -16
_diffrn_reflns_number 16820
_diffrn_reflns_theta_full 25.03
_diffrn_reflns_theta_max 25.03
_diffrn_reflns_theta_min 1.73
_exptl_absorpt_coefficient_mu 0.090
_exptl_absorpt_correction_T_max 0.9779
_exptl_absorpt_correction_T_min 0.9753
_exptl_absorpt_correction_type multi-scan
_exptl_absorpt_process_details SADABS
_exptl_crystal_colour purple
_exptl_crystal_density_diffrn 1.131
_exptl_crystal_density_method 'not measured'
_exptl_crystal_description block
_exptl_crystal_F_000 1288
_exptl_crystal_size_max 0.28
_exptl_crystal_size_mid 0.25
_exptl_crystal_size_min 0.25
_refine_diff_density_max 0.209
_refine_diff_density_min -0.230
_refine_diff_density_rms 0.049
_refine_ls_extinction_method none
_refine_ls_goodness_of_fit_ref 1.003
_refine_ls_hydrogen_treatment constr
_refine_ls_matrix_type full
_refine_ls_number_parameters 398
_refine_ls_number_reflns 5879
_refine_ls_number_restraints 0
_refine_ls_restrained_S_all 1.003
_refine_ls_R_factor_all 0.1725
_refine_ls_R_factor_gt 0.0603
_refine_ls_shift/su_max 0.000
_refine_ls_shift/su_mean 0.000
_refine_ls_structure_factor_coef Fsqd
_refine_ls_weighting_details 'calc w=1/[\s^2^(Fo^2^)+(0.0000P)^2^+6.3000P] where P=(Fo^2^+2Fc^2^)/3'
_refine_ls_weighting_scheme calc
_refine_ls_wR_factor_gt 0.1185
_refine_ls_wR_factor_ref 0.1577
_reflns_number_gt 2562
_reflns_number_total 5879
_reflns_threshold_expression >2sigma(I)
_cod_data_source_file c3cc41756e.txt
_cod_data_source_block 2
_cod_original_cell_volume 3481(2)
_cod_original_sg_symbol_H-M 'P2(1)/n '
_cod_database_code 7109268

loop_
_symmetry_equiv_pos_as_xyz
'x, y, z'
'-x+1/2, y+1/2, -z+1/2'
'-x, -y, -z'
'x-1/2, -y-1/2, z-1/2'

loop_
_atom_site_label
_atom_site_type_symbol
_atom_site_fract_x
_atom_site_fract_y
_atom_site_fract_z
_atom_site_U_iso_or_equiv
_atom_site_adp_type
_atom_site_occupancy
_atom_site_symmetry_multiplicity
_atom_site_calc_flag
_atom_site_refinement_flags
Al1 Al 0.50242(12) 0.43691(7) 0.64550(9) 0.0374(4) Uani 1 1 d .
O1 O 0.6439(3) 0.39018(16) 0.6449(2) 0.0518(9) Uani 1 1 d .
N1 N 0.4119(3) 0.36972(18) 0.6725(2) 0.0425(10) Uani 1 1 d .
N2 N 0.5290(3) 0.46924(18) 0.7651(2) 0.0399(10) Uani 1 1 d .
C1 C 0.4342(4) 0.3674(2) 0.7721(3) 0.0454(13) Uani 1 1 d .
C2 C 0.4929(4) 0.4181(2) 0.8186(3) 0.0418(12) Uani 1 1 d .
C3 C 0.4098(5) 0.3039(3) 0.8170(3) 0.0663(16) Uani 1 1 d .
H3A H 0.4764 0.2742 0.8248 0.099 Uiso 1 1 calc R
H3B H 0.3413 0.2826 0.7777 0.099 Uiso 1 1 calc R
H3C H 0.3958 0.3137 0.8778 0.099 Uiso 1 1 calc R
C4 C 0.5218(4) 0.4234(3) 0.9232(3) 0.0606(15) Uani 1 1 d .
H4A H 0.4616 0.4015 0.9467 0.091 Uiso 1 1 calc R
H4B H 0.5262 0.4702 0.9412 0.091 Uiso 1 1 calc R
H4C H 0.5964 0.4021 0.9495 0.091 Uiso 1 1 calc R
C5 C 0.3096(4) 0.3354(3) 0.6249(3) 0.0497(14) Uani 1 1 d .
C6 C 0.2008(5) 0.3521(3) 0.6397(3) 0.0593(15) Uani 1 1 d .
C7 C 0.1064(5) 0.3142(4) 0.5964(4) 0.088(2) Uani 1 1 d .
H7 H 0.0335 0.3238 0.6084 0.105 Uiso 1 1 calc R
C8 C 0.1135(6) 0.2639(4) 0.5374(4) 0.094(2) Uani 1 1 d .
H8 H 0.0464 0.2396 0.5078 0.113 Uiso 1 1 calc R
C9 C 0.2181(6) 0.2487(3) 0.5213(4) 0.083(2) Uani 1 1 d .
H9 H 0.2225 0.2140 0.4793 0.100 Uiso 1 1 calc R
C10 C 0.3183(5) 0.2825(3) 0.5643(3) 0.0596(15) Uani 1 1 d .
C11 C 0.1816(5) 0.4094(3) 0.6990(4) 0.0778(19) Uani 1 1 d .
H11 H 0.2549 0.4356 0.7161 0.093 Uiso 1 1 calc R
C12 C 0.0859(5) 0.4555(3) 0.6478(4) 0.102(2) Uani 1 1 d .
H12A H 0.1062 0.4733 0.5926 0.153 Uiso 1 1 calc R
H12B H 0.0768 0.4920 0.6888 0.153 Uiso 1 1 calc R
H12C H 0.0132 0.4308 0.6291 0.153 Uiso 1 1 calc R
C13 C 0.1544(6) 0.3855(4) 0.7894(4) 0.123(3) Uani 1 1 d .
H13A H 0.0867 0.3564 0.7746 0.185 Uiso 1 1 calc R
H13B H 0.1383 0.4237 0.8248 0.185 Uiso 1 1 calc R
H13C H 0.2209 0.3611 0.8264 0.185 Uiso 1 1 calc R
C14 C 0.4339(6) 0.2588(3) 0.5527(4) 0.0721(17) Uani 1 1 d .
H14 H 0.4893 0.2965 0.5695 0.087 Uiso 1 1 calc R
C15 C 0.4796(6) 0.2025(3) 0.6202(4) 0.108(2) Uani 1 1 d .
H15A H 0.4859 0.2177 0.6838 0.162 Uiso 1 1 calc R
H15B H 0.5560 0.1889 0.6136 0.162 Uiso 1 1 calc R
H15C H 0.4264 0.1649 0.6066 0.162 Uiso 1 1 calc R
C16 C 0.4348(6) 0.2369(3) 0.4531(4) 0.102(2) Uani 1 1 d .
H16A H 0.3865 0.1975 0.4363 0.153 Uiso 1 1 calc R
H16B H 0.5142 0.2267 0.4505 0.153 Uiso 1 1 calc R
H16C H 0.4043 0.2727 0.4096 0.153 Uiso 1 1 calc R
C17 C 0.5693(4) 0.5302(2) 0.8115(3) 0.0442(12) Uani 1 1 d .
C18 C 0.6818(5) 0.5348(3) 0.8673(3) 0.0522(14) Uani 1 1 d .
C19 C 0.7175(6) 0.5936(3) 0.9138(4) 0.0710(18) Uani 1 1 d .
H19 H 0.7938 0.5972 0.9520 0.085 Uiso 1 1 calc R
C20 C 0.6441(7) 0.6465(3) 0.9053(4) 0.078(2) Uani 1 1 d .
H20 H 0.6694 0.6863 0.9382 0.093 Uiso 1 1 calc R
C21 C 0.5346(6) 0.6424(3) 0.8500(4) 0.0749(18) Uani 1 1 d .
H21 H 0.4852 0.6798 0.8436 0.090 Uiso 1 1 calc R
C22 C 0.4942(5) 0.5845(3) 0.8027(3) 0.0568(15) Uani 1 1 d .
C23 C 0.7670(4) 0.4783(3) 0.8791(3) 0.0584(15) Uani 1 1 d .
H23 H 0.7218 0.4369 0.8598 0.070 Uiso 1 1 calc R
C24 C 0.8505(5) 0.4863(3) 0.8164(4) 0.085(2) Uani 1 1 d .
H24A H 0.8064 0.4887 0.7515 0.128 Uiso 1 1 calc R
H24B H 0.9031 0.4484 0.8247 0.128 Uiso 1 1 calc R
H24C H 0.8953 0.5271 0.8329 0.128 Uiso 1 1 calc R
C25 C 0.8363(5) 0.4689(3) 0.9803(4) 0.091(2) Uani 1 1 d .
H25A H 0.8867 0.5073 0.9998 0.137 Uiso 1 1 calc R
H25B H 0.8836 0.4288 0.9850 0.137 Uiso 1 1 calc R
H25C H 0.7829 0.4646 1.0204 0.137 Uiso 1 1 calc R
C26 C 0.3698(5) 0.5806(3) 0.7491(4) 0.0721(18) Uani 1 1 d .
H26 H 0.3615 0.5419 0.7061 0.087 Uiso 1 1 calc R
C27 C 0.2946(5) 0.5683(3) 0.8149(4) 0.099(2) Uani 1 1 d .
H27A H 0.3198 0.5277 0.8502 0.149 Uiso 1 1 calc R
H27B H 0.2140 0.5635 0.7797 0.149 Uiso 1 1 calc R
H27C H 0.3010 0.6057 0.8578 0.149 Uiso 1 1 calc R
C28 C 0.3261(6) 0.6422(4) 0.6911(5) 0.128(3) Uani 1 1 d .
H28A H 0.3187 0.6789 0.7323 0.192 Uiso 1 1 calc R
H28B H 0.2506 0.6328 0.6492 0.192 Uiso 1 1 calc R
H28C H 0.3811 0.6543 0.6547 0.192 Uiso 1 1 calc R
C29 C 0.6902(5) 0.3391(3) 0.7142(3) 0.0627(15) Uani 1 1 d .
H29A H 0.6297 0.3065 0.7179 0.075 Uiso 1 1 calc R
H29B H 0.7203 0.3592 0.7762 0.075 Uiso 1 1 calc R
C30 C 0.7859(6) 0.3069(3) 0.6809(4) 0.101(2) Uani 1 1 d .
H30A H 0.8619 0.3247 0.7146 0.121 Uiso 1 1 calc R
H30B H 0.7857 0.2584 0.6906 0.121 Uiso 1 1 calc R
C31 C 0.7626(6) 0.3225(3) 0.5814(4) 0.092(2) Uani 1 1 d .
H31A H 0.8358 0.3265 0.5619 0.110 Uiso 1 1 calc R
H31B H 0.7150 0.2874 0.5440 0.110 Uiso 1 1 calc R
C32 C 0.7013(5) 0.3846(3) 0.5694(4) 0.085(2) Uani 1 1 d .
H32A H 0.6436 0.3855 0.5088 0.102 Uiso 1 1 calc R
H32B H 0.7558 0.4218 0.5715 0.102 Uiso 1 1 calc R
C33 C 0.4682(4) 0.4784(2) 0.5187(3) 0.0376(12) Uani 1 1 d .
C34 C 0.3636(4) 0.4473(2) 0.4563(3) 0.0410(12) Uani 1 1 d .
C35 C 0.2560(4) 0.4508(2) 0.4760(3) 0.0531(14) Uani 1 1 d .
H35 H 0.2482 0.4755 0.5285 0.064 Uiso 1 1 calc R
C36 C 0.1601(5) 0.4197(3) 0.4217(4) 0.0746(18) Uani 1 1 d .
H36 H 0.0873 0.4235 0.4362 0.089 Uiso 1 1 calc R
C37 C 0.1709(6) 0.3833(3) 0.3466(4) 0.089(2) Uani 1 1 d .
H37 H 0.1057 0.3609 0.3096 0.106 Uiso 1 1 calc R
C38 C 0.2756(6) 0.3791(3) 0.3248(4) 0.080(2) Uani 1 1 d .
H38 H 0.2822 0.3543 0.2722 0.097 Uiso 1 1 calc R
C39 C 0.3723(5) 0.4108(2) 0.3789(3) 0.0568(15) Uani 1 1 d .
H39 H 0.4445 0.4076 0.3631 0.068 Uiso 1 1 calc R

loop_
_atom_site_aniso_label
_atom_site_aniso_U_11
_atom_site_aniso_U_22
_atom_site_aniso_U_33
_atom_site_aniso_U_23
_atom_site_aniso_U_13
_atom_site_aniso_U_12
Al1 0.0459(8) 0.0347(9) 0.0308(7) 0.0010(7) 0.0080(6) 0.0001(7)
O1 0.058(2) 0.049(2) 0.049(2) 0.0050(17) 0.0150(18) 0.0152(18)
N1 0.053(2) 0.040(3) 0.032(2) 0.0018(18) 0.0058(19) -0.012(2)
N2 0.054(2) 0.037(3) 0.027(2) -0.0026(18) 0.0082(18) -0.008(2)
C1 0.058(3) 0.044(4) 0.032(3) 0.002(2) 0.005(2) -0.012(3)
C2 0.055(3) 0.041(3) 0.030(3) 0.005(2) 0.013(2) -0.004(3)
C3 0.086(4) 0.065(4) 0.042(3) 0.011(3) 0.004(3) -0.026(3)
C4 0.082(4) 0.065(4) 0.035(3) 0.002(3) 0.015(3) -0.016(3)
C5 0.064(4) 0.048(4) 0.031(3) 0.007(3) -0.001(3) -0.021(3)
C6 0.053(4) 0.077(5) 0.045(3) 0.014(3) 0.008(3) -0.019(3)
C7 0.069(4) 0.122(7) 0.069(5) 0.008(4) 0.012(4) -0.038(4)
C8 0.090(6) 0.118(7) 0.064(5) 0.016(4) -0.002(4) -0.060(5)
C9 0.117(6) 0.066(5) 0.053(4) -0.001(3) -0.004(4) -0.045(4)
C10 0.074(4) 0.052(4) 0.044(3) 0.007(3) -0.002(3) -0.021(3)
C11 0.055(4) 0.113(6) 0.067(4) -0.007(4) 0.018(3) 0.000(4)
C12 0.065(4) 0.137(7) 0.108(6) 0.006(5) 0.030(4) 0.015(4)
C13 0.101(6) 0.204(9) 0.072(5) 0.007(5) 0.034(4) 0.012(6)
C14 0.104(5) 0.042(4) 0.063(4) -0.012(3) 0.007(4) -0.011(4)
C15 0.154(7) 0.077(5) 0.075(5) -0.001(4) -0.006(5) 0.029(5)
C16 0.157(7) 0.074(5) 0.074(5) -0.012(4) 0.025(5) 0.005(5)
C17 0.063(3) 0.042(4) 0.028(3) -0.003(2) 0.013(3) -0.007(3)
C18 0.063(4) 0.052(4) 0.041(3) -0.005(3) 0.013(3) -0.018(3)
C19 0.089(5) 0.070(5) 0.055(4) -0.010(3) 0.021(3) -0.031(4)
C20 0.134(6) 0.047(5) 0.064(4) -0.018(3) 0.045(4) -0.028(4)
C21 0.123(6) 0.048(4) 0.060(4) -0.003(3) 0.034(4) 0.008(4)
C22 0.085(4) 0.047(4) 0.042(3) -0.001(3) 0.023(3) 0.006(3)
C23 0.058(4) 0.065(4) 0.046(3) 0.000(3) 0.001(3) -0.008(3)
C24 0.082(4) 0.095(5) 0.080(5) 0.005(4) 0.022(4) 0.003(4)
C25 0.088(5) 0.105(6) 0.069(4) 0.009(4) -0.004(4) -0.007(4)
C26 0.087(5) 0.071(5) 0.057(4) -0.007(3) 0.018(4) 0.027(4)
C27 0.080(4) 0.135(7) 0.086(5) -0.007(5) 0.027(4) 0.004(4)
C28 0.147(7) 0.142(7) 0.096(6) 0.036(5) 0.035(5) 0.077(6)
C29 0.080(4) 0.054(4) 0.049(3) 0.011(3) 0.006(3) 0.019(3)
C30 0.112(6) 0.108(6) 0.087(5) 0.013(4) 0.031(4) 0.060(5)
C31 0.106(5) 0.090(6) 0.091(5) 0.022(4) 0.046(4) 0.040(4)
C32 0.109(5) 0.075(5) 0.089(5) 0.026(4) 0.059(4) 0.043(4)
C33 0.042(3) 0.038(3) 0.032(3) 0.001(2) 0.008(2) 0.004(2)
C34 0.051(3) 0.038(3) 0.028(3) 0.007(2) 0.000(2) -0.004(2)
C35 0.046(3) 0.062(4) 0.048(3) 0.007(3) 0.003(3) -0.006(3)
C36 0.053(4) 0.101(6) 0.061(4) 0.019(4) -0.002(3) -0.017(4)
C37 0.087(5) 0.107(6) 0.056(4) 0.019(4) -0.014(4) -0.049(4)
C38 0.132(6) 0.064(5) 0.037(3) -0.009(3) 0.003(4) -0.041(4)
C39 0.087(4) 0.048(4) 0.038(3) 0.000(3) 0.019(3) -0.012(3)

loop_
_atom_type_symbol
_atom_type_description
_atom_type_scat_dispersion_real
_atom_type_scat_dispersion_imag
_atom_type_scat_source
C C 0.0033 0.0016 'International Tables Vol C Tables 4.2.6.8 and 6.1.1.4'
H H 0.0000 0.0000 'International Tables Vol C Tables 4.2.6.8 and 6.1.1.4'
N N 0.0061 0.0033 'International Tables Vol C Tables 4.2.6.8 and 6.1.1.4'
O O 0.0106 0.0060 'International Tables Vol C Tables 4.2.6.8 and 6.1.1.4'
Al Al 0.0645 0.0514 'International Tables Vol C Tables 4.2.6.8 and 6.1.1.4'

loop_
_geom_angle_atom_site_label_1
_geom_angle_atom_site_label_2
_geom_angle_atom_site_label_3
_geom_angle
_geom_angle_site_symmetry_1
N1 Al1 N2 91.18(17) .
N1 Al1 O1 101.62(17) .
N2 Al1 O1 103.54(16) .
N1 Al1 C33 121.21(18) .
N2 Al1 C33 134.62(18) .
O1 Al1 C33 100.03(16) .
C32 O1 C29 108.7(4) .
C32 O1 Al1 128.1(3) .
C29 O1 Al1 121.2(3) .
C5 N1 C1 114.3(4) .
C5 N1 Al1 136.5(3) .
C1 N1 Al1 106.2(3) .
C2 N2 C17 117.6(3) .
C2 N2 Al1 106.0(3) .
C17 N2 Al1 136.3(3) .
C2 C1 N1 116.7(4) .
C2 C1 C3 123.9(4) .
N1 C1 C3 118.5(4) .
C1 C2 N2 117.2(4) .
C1 C2 C4 123.1(4) .
N2 C2 C4 119.7(4) .
C1 C3 H3A 109.5 .
C1 C3 H3B 109.5 .
H3A C3 H3B 109.5 .
C1 C3 H3C 109.5 .
H3A C3 H3C 109.5 .
H3B C3 H3C 109.5 .
C2 C4 H4A 109.5 .
C2 C4 H4B 109.5 .
H4A C4 H4B 109.5 .
C2 C4 H4C 109.5 .
H4A C4 H4C 109.5 .
H4B C4 H4C 109.5 .
C6 C5 C10 119.6(5) .
C6 C5 N1 120.9(5) .
C10 C5 N1 119.5(5) .
C7 C6 C5 118.1(6) .
C7 C6 C11 118.3(6) .
C5 C6 C11 123.6(5) .
C8 C7 C6 122.7(7) .
C8 C7 H7 118.6 .
C6 C7 H7 118.6 .
C7 C8 C9 119.2(6) .
C7 C8 H8 120.4 .
C9 C8 H8 120.4 .
C8 C9 C10 122.0(6) .
C8 C9 H9 119.0 .
C10 C9 H9 119.0 .
C9 C10 C5 118.2(6) .
C9 C10 C14 119.9(6) .
C5 C10 C14 121.7(5) .
C6 C11 C12 112.3(5) .
C6 C11 C13 111.4(5) .
C12 C11 C13 109.6(5) .
C6 C11 H11 107.8 .
C12 C11 H11 107.8 .
C13 C11 H11 107.8 .
C11 C12 H12A 109.5 .
C11 C12 H12B 109.5 .
H12A C12 H12B 109.5 .
C11 C12 H12C 109.5 .
H12A C12 H12C 109.5 .
H12B C12 H12C 109.5 .
C11 C13 H13A 109.5 .
C11 C13 H13B 109.5 .
H13A C13 H13B 109.5 .
C11 C13 H13C 109.5 .
H13A C13 H13C 109.5 .
H13B C13 H13C 109.5 .
C10 C14 C15 110.4(5) .
C10 C14 C16 115.0(5) .
C15 C14 C16 109.4(5) .
C10 C14 H14 107.2 .
C15 C14 H14 107.2 .
C16 C14 H14 107.2 .
C14 C15 H15A 109.5 .
C14 C15 H15B 109.5 .
H15A C15 H15B 109.5 .
C14 C15 H15C 109.5 .
H15A C15 H15C 109.5 .
H15B C15 H15C 109.5 .
C14 C16 H16A 109.5 .
C14 C16 H16B 109.5 .
H16A C16 H16B 109.5 .
C14 C16 H16C 109.5 .
H16A C16 H16C 109.5 .
H16B C16 H16C 109.5 .
C18 C17 C22 120.2(5) .
C18 C17 N2 120.1(5) .
C22 C17 N2 119.7(5) .
C19 C18 C17 119.0(5) .
C19 C18 C23 118.3(5) .
C17 C18 C23 122.7(5) .
C20 C19 C18 120.8(6) .
C20 C19 H19 119.6 .
C18 C19 H19 119.6 .
C21 C20 C19 120.3(6) .
C21 C20 H20 119.9 .
C19 C20 H20 119.9 .
C20 C21 C22 121.3(6) .
C20 C21 H21 119.4 .
C22 C21 H21 119.4 .
C21 C22 C17 118.5(6) .
C21 C22 C26 119.1(6) .
C17 C22 C26 122.3(5) .
C18 C23 C24 111.7(4) .
C18 C23 C25 113.1(4) .
C24 C23 C25 109.6(4) .
C18 C23 H23 107.4 .
C24 C23 H23 107.4 .
C25 C23 H23 107.4 .
C23 C24 H24A 109.5 .
C23 C24 H24B 109.5 .
H24A C24 H24B 109.5 .
C23 C24 H24C 109.5 .
H24A C24 H24C 109.5 .
H24B C24 H24C 109.5 .
C23 C25 H25A 109.5 .
C23 C25 H25B 109.5 .
H25A C25 H25B 109.5 .
C23 C25 H25C 109.5 .
H25A C25 H25C 109.5 .
H25B C25 H25C 109.5 .
C27 C26 C22 109.5(5) .
C27 C26 C28 109.1(5) .
C22 C26 C28 114.2(6) .
C27 C26 H26 107.9 .
C22 C26 H26 107.9 .
C28 C26 H26 107.9 .
C26 C27 H27A 109.5 .
C26 C27 H27B 109.5 .
H27A C27 H27B 109.5 .
C26 C27 H27C 109.5 .
H27A C27 H27C 109.5 .
H27B C27 H27C 109.5 .
C26 C28 H28A 109.5 .
C26 C28 H28B 109.5 .
H28A C28 H28B 109.5 .
C26 C28 H28C 109.5 .
H28A C28 H28C 109.5 .
H28B C28 H28C 109.5 .
O1 C29 C30 105.0(4) .
O1 C29 H29A 110.7 .
C30 C29 H29A 110.7 .
O1 C29 H29B 110.7 .
C30 C29 H29B 110.7 .
H29A C29 H29B 108.8 .
C31 C30 C29 105.6(5) .
C31 C30 H30A 110.6 .
C29 C30 H30A 110.6 .
C31 C30 H30B 110.6 .
C29 C30 H30B 110.6 .
H30A C30 H30B 108.7 .
C32 C31 C30 106.0(5) .
C32 C31 H31A 110.5 .
C30 C31 H31A 110.5 .
C32 C31 H31B 110.5 .
C30 C31 H31B 110.5 .
H31A C31 H31B 108.7 .
C31 C32 O1 107.1(4) .
C31 C32 H32A 110.3 .
O1 C32 H32A 110.3 .
C31 C32 H32B 110.3 .
O1 C32 H32B 110.3 .
H32A C32 H32B 108.6 .
C33 C33 C34 118.7(5) 3_666
C33 C33 Al1 130.2(5) 3_666
C34 C33 Al1 110.5(3) .
C35 C34 C39 117.7(4) .
C35 C34 C33 121.4(4) .
C39 C34 C33 120.9(4) .
C36 C35 C34 122.0(5) .
C36 C35 H35 119.0 .
C34 C35 H35 119.0 .
C37 C36 C35 119.4(6) .
C37 C36 H36 120.3 .
C35 C36 H36 120.3 .
C38 C37 C36 120.1(6) .
C38 C37 H37 120.0 .
C36 C37 H37 120.0 .
C37 C38 C39 120.8(6) .
C37 C38 H38 119.6 .
C39 C38 H38 119.6 .
C38 C39 C34 120.1(5) .
C38 C39 H39 120.0 .
C34 C39 H39 120.0 .

loop_
_geom_bond_atom_site_label_1
_geom_bond_atom_site_label_2
_geom_bond_distance
_geom_bond_site_symmetry_2
Al1 N1 1.841(4) .
Al1 N2 1.849(4) .
Al1 O1 1.937(3) .
Al1 C33 2.013(4) .
O1 C32 1.459(5) .
O1 C29 1.467(5) .
N1 C5 1.430(5) .
N1 C1 1.440(5) .
N2 C2 1.435(5) .
N2 C17 1.437(6) .
C1 C2 1.334(6) .
C1 C3 1.508(6) .
C2 C4 1.513(6) .
C3 H3A 0.9800 .
C3 H3B 0.9800 .
C3 H3C 0.9800 .
C4 H4A 0.9800 .
C4 H4B 0.9800 .
C4 H4C 0.9800 .
C5 C6 1.411(7) .
C5 C10 1.420(7) .
C6 C7 1.383(7) .
C6 C11 1.508(7) .
C7 C8 1.360(8) .
C7 H7 0.9500 .
C8 C9 1.364(8) .
C8 H8 0.9500 .
C9 C10 1.390(7) .
C9 H9 0.9500 .
C10 C14 1.511(7) .
C11 C12 1.524(7) .
C11 C13 1.539(7) .
C11 H11 1.0000 .
C12 H12A 0.9800 .
C12 H12B 0.9800 .
C12 H12C 0.9800 .
C13 H13A 0.9800 .
C13 H13B 0.9800 .
C13 H13C 0.9800 .
C14 C15 1.526(7) .
C14 C16 1.549(7) .
C14 H14 1.0000 .
C15 H15A 0.9800 .
C15 H15B 0.9800 .
C15 H15C 0.9800 .
C16 H16A 0.9800 .
C16 H16B 0.9800 .
C16 H16C 0.9800 .
C17 C18 1.396(6) .
C17 C22 1.402(7) .
C18 C19 1.388(7) .
C18 C23 1.510(7) .
C19 C20 1.369(8) .
C19 H19 0.9500 .
C20 C21 1.364(8) .
C20 H20 0.9500 .
C21 C22 1.389(7) .
C21 H21 0.9500 .
C22 C26 1.504(7) .
C23 C24 1.533(7) .
C23 C25 1.540(7) .
C23 H23 1.0000 .
C24 H24A 0.9800 .
C24 H24B 0.9800 .
C24 H24C 0.9800 .
C25 H25A 0.9800 .
C25 H25B 0.9800 .
C25 H25C 0.9800 .
C26 C27 1.504(7) .
C26 C28 1.531(8) .
C26 H26 1.0000 .
C27 H27A 0.9800 .
C27 H27B 0.9800 .
C27 H27C 0.9800 .
C28 H28A 0.9800 .
C28 H28B 0.9800 .
C28 H28C 0.9800 .
C29 C30 1.502(7) .
C29 H29A 0.9900 .
C29 H29B 0.9900 .
C30 C31 1.473(7) .
C30 H30A 0.9900 .
C30 H30B 0.9900 .
C31 C32 1.441(7) .
C31 H31A 0.9900 .
C31 H31B 0.9900 .
C32 H32A 0.9900 .
C32 H32B 0.9900 .
C33 C33 1.362(8) 3_666
C33 C34 1.498(6) .
C34 C35 1.388(6) .
C34 C39 1.393(6) .
C35 C36 1.379(7) .
C35 H35 0.9500 .
C36 C37 1.371(8) .
C36 H36 0.9500 .
C37 C38 1.369(8) .
C37 H37 0.9500 .
C38 C39 1.391(7) .
C38 H38 0.9500 .
C39 H39 0.9500 .
